data_2218984
loop_
_publ_author_name
'Ali, Qamar'
'Ibad, Farooq'
'Shah, Muhammad Raza'
'VanDerveer, Donald'

_publ_section_title
;
 Di-<i>tert</i>-butyl 2,2'-(biphenyl-2,2'-diyldioxy)diacetate
;
_journal_coeditor_code EZ2127
_journal_issue 8
_journal_name_full 'Acta Crystallographica Section E'
_journal_page_first o1408
_journal_paper_doi 10.1107/S1600536808019764
_journal_volume 64
_journal_year 2008
_chemical_formula_iupac 'C24 H30 O6'
_chemical_formula_moiety 'C24 H30 O6'
_chemical_formula_sum 'C24 H30 O6'
_chemical_formula_weight 414.48
_chemical_name_systematic
;
Di-tert-butyl 2,2'-(biphenyl-2,2'-diyldioxy)diacetate
;
_space_group_IT_number 2
_symmetry_cell_setting triclinic
_symmetry_space_group_name_Hall '-P 1'
_symmetry_space_group_name_H-M 'P -1'
_atom_sites_solution_hydrogens geom
_atom_sites_solution_primary direct
_atom_sites_solution_secondary difmap
_audit_creation_method SHELXL97
_cell_angle_alpha 67.36(3)
_cell_angle_beta 82.11(3)
_cell_angle_gamma 82.68(3)
_cell_formula_units_Z 2
_cell_length_a 7.7458(15)
_cell_length_b 12.112(2)
_cell_length_c 13.480(3)
_cell_measurement_reflns_used 3800
_cell_measurement_temperature 153(2)
_cell_measurement_theta_max 26.3449
_cell_measurement_theta_min 2.9930
_cell_volume 1152.3(5)
_computing_cell_refinement 'CrystalClear (Rigaku/MSC, 2006)'
_computing_data_collection 'CrystalClear (Rigaku/MSC, 2006)'
_computing_data_reduction 'CrystalClear (Rigaku/MSC, 2006)'
_computing_molecular_graphics 'SHELXTL (Sheldrick, 2008)'
_computing_publication_material 'SHELXTL (Sheldrick, 2008)'
_computing_structure_refinement 'SHELXTL (Sheldrick, 2008)'
_computing_structure_solution 'SHELXTL (Sheldrick, 2008)'
_diffrn_ambient_temperature 153(2)
_diffrn_detector_area_resol_mean 14.6306
_diffrn_measured_fraction_theta_full 0.985
_diffrn_measured_fraction_theta_max 0.985
_diffrn_measurement_device 'Rigaku Mercury CCD (2x2 bin mode)'
_diffrn_measurement_method \w
_diffrn_radiation_monochromator 'Graphite Monochromator'
_diffrn_radiation_source 'Sealed Tube'
_diffrn_radiation_type MoK\a
_diffrn_radiation_wavelength 0.71073
_diffrn_reflns_av_R_equivalents 0.0122
_diffrn_reflns_av_sigmaI/netI 0.0181
_diffrn_reflns_limit_h_max 9
_diffrn_reflns_limit_h_min -9
_diffrn_reflns_limit_k_max 14
_diffrn_reflns_limit_k_min -14
_diffrn_reflns_limit_l_max 16
_diffrn_reflns_limit_l_min -13
_diffrn_reflns_number 8742
_diffrn_reflns_reduction_process 'Lp corrections applied'
_diffrn_reflns_theta_full 25.40
_diffrn_reflns_theta_max 25.40
_diffrn_reflns_theta_min 2.88
_diffrn_standards_decay_% 0
_diffrn_standards_interval_count 0
_diffrn_standards_interval_time 0
_diffrn_standards_number 0
_exptl_absorpt_coefficient_mu 0.085
_exptl_absorpt_correction_T_max 0.9840
_exptl_absorpt_correction_T_min 0.9603
_exptl_absorpt_correction_type multi-scan
_exptl_absorpt_process_details '(REQAB; Jacobson, 1998)'
_exptl_crystal_colour colorless
_exptl_crystal_density_diffrn 1.195
_exptl_crystal_density_method 'not measured'
_exptl_crystal_description chip
_exptl_crystal_F_000 444
_exptl_crystal_size_max 0.48
_exptl_crystal_size_mid 0.38
_exptl_crystal_size_min 0.19
_refine_diff_density_max 0.200
_refine_diff_density_min -0.205
_refine_ls_extinction_method none
_refine_ls_goodness_of_fit_ref 1.056
_refine_ls_hydrogen_treatment constr
_refine_ls_matrix_type full
_refine_ls_number_parameters 271
_refine_ls_number_reflns 4191
_refine_ls_number_restraints 0
_refine_ls_restrained_S_all 1.056
_refine_ls_R_factor_all 0.0473
_refine_ls_R_factor_gt 0.0421
_refine_ls_shift/su_max 0.000
_refine_ls_shift/su_mean 0.000
_refine_ls_structure_factor_coef Fsqd
_refine_ls_weighting_details 'calc w = 1/[\s^2^(Fo^2^)+(0.0624P)^2^+0.3008P] where P=(Fo^2^+2Fc^2^)/3'
_refine_ls_weighting_scheme calc
_refine_ls_wR_factor_gt 0.1068
_refine_ls_wR_factor_ref 0.1128
_reflns_number_gt 3687
_reflns_number_total 4191
_reflns_threshold_expression I>2\s(I)
_cod_data_source_file ez2127.cif
_cod_data_source_block I
_cod_original_cell_volume 1152.3(4)
_cod_database_code 2218984
_cod_database_fobs_code 2218984

loop_
_symmetry_equiv_pos_as_xyz
'x, y, z'
'-x, -y, -z'

loop_
_atom_site_type_symbol
_atom_site_label
_atom_site_fract_x
_atom_site_fract_y
_atom_site_fract_z
_atom_site_U_iso_or_equiv
_atom_site_adp_type
_atom_site_calc_flag
_atom_site_refinement_flags
_atom_site_occupancy
O O1 0.63964(12) 0.48792(8) 0.74773(7) 0.0256(2) Uani d . 1
O O2 0.67544(15) 0.42265(9) 0.92572(8) 0.0407(3) Uani d . 1
O O3 0.51537(11) 0.70530(8) 0.73639(7) 0.0242(2) Uani d . 1
O O4 0.22493(12) 0.95936(8) 0.46008(7) 0.0279(2) Uani d . 1
O O5 0.13650(14) 0.94540(8) 0.27408(8) 0.0351(2) Uani d . 1
O O6 0.14967(12) 1.14648(8) 0.18911(7) 0.0285(2) Uani d . 1
C C1 0.63803(16) 0.49982(12) 0.84152(10) 0.0240(3) Uani d . 1
C C2 0.58898(17) 0.62861(11) 0.83262(10) 0.0249(3) Uani d . 1
H H2A 0.5043 0.6279 0.8949 0.030 Uiso calc R 1
H H2B 0.6951 0.6628 0.8381 0.030 Uiso calc R 1
C C3 0.35750(16) 0.67899(11) 0.71761(10) 0.0217(3) Uani d . 1
C C4 0.24448(17) 0.60667(11) 0.79977(11) 0.0264(3) Uani d . 1
H H4A 0.2749 0.5724 0.8720 0.032 Uiso calc R 1
C C5 0.08664(17) 0.58520(12) 0.77493(12) 0.0307(3) Uani d . 1
H H5A 0.0099 0.5348 0.8302 0.037 Uiso calc R 1
C C6 0.04097(17) 0.63678(12) 0.67037(12) 0.0306(3) Uani d . 1
H H6A -0.0676 0.6228 0.6539 0.037 Uiso calc R 1
C C7 0.15448(16) 0.70935(11) 0.58920(11) 0.0258(3) Uani d . 1
H H7A 0.1216 0.7451 0.5175 0.031 Uiso calc R 1
C C8 0.31533(15) 0.73087(10) 0.61059(10) 0.0211(3) Uani d . 1
C C9 0.44218(16) 0.80053(11) 0.52109(10) 0.0219(3) Uani d . 1
C C10 0.61274(17) 0.75052(13) 0.50921(11) 0.0285(3) Uani d . 1
H H10A 0.6473 0.6736 0.5598 0.034 Uiso calc R 1
C C11 0.73297(18) 0.81058(15) 0.42515(12) 0.0372(4) Uani d . 1
H H11A 0.8482 0.7749 0.4181 0.045 Uiso calc R 1
C C12 0.68340(19) 0.92246(16) 0.35221(12) 0.0403(4) Uani d . 1
H H12A 0.7657 0.9645 0.2952 0.048 Uiso calc R 1
C C13 0.51479(18) 0.97446(14) 0.36101(11) 0.0335(3) Uani d . 1
H H13A 0.4815 1.0514 0.3100 0.040 Uiso calc R 1
C C14 0.39452(16) 0.91327(12) 0.44496(10) 0.0245(3) Uani d . 1
C C15 0.16606(19) 1.06562(11) 0.37635(11) 0.0284(3) Uani d . 1
H H15A 0.2491 1.1275 0.3596 0.034 Uiso calc R 1
H H15B 0.0507 1.0966 0.4011 0.034 Uiso calc R 1
C C16 0.15050(16) 1.04284(11) 0.27501(11) 0.0255(3) Uani d . 1
C C17 0.67465(19) 0.36897(12) 0.73667(12) 0.0309(3) Uani d . 1
C C18 0.6458(3) 0.40082(18) 0.61993(16) 0.0636(6) Uani d . 1
H H18A 0.5237 0.4314 0.6089 0.095 Uiso calc R 1
H H18B 0.6720 0.3291 0.6017 0.095 Uiso calc R 1
H H18C 0.7230 0.4626 0.5734 0.095 Uiso calc R 1
C C19 0.5431(3) 0.28453(16) 0.81140(19) 0.0589(5) Uani d . 1
H H19A 0.5651 0.2644 0.8865 0.088 Uiso calc R 1
H H19B 0.5544 0.2110 0.7960 0.088 Uiso calc R 1
H H19C 0.4247 0.3235 0.8001 0.088 Uiso calc R 1
C C20 0.8607(2) 0.32095(15) 0.75818(16) 0.0461(4) Uani d . 1
H H20A 0.8746 0.3010 0.8345 0.069 Uiso calc R 1
H H20B 0.9400 0.3820 0.7131 0.069 Uiso calc R 1
H H20C 0.8886 0.2487 0.7410 0.069 Uiso calc R 1
C C21 0.12658(19) 1.15005(13) 0.08041(11) 0.0313(3) Uani d . 1
C C22 0.2762(2) 1.07515(15) 0.04516(14) 0.0449(4) Uani d . 1
H H22A 0.3876 1.1053 0.0455 0.067 Uiso calc R 1
H H22B 0.2633 1.0805 -0.0279 0.067 Uiso calc R 1
H H22C 0.2744 0.9913 0.0951 0.067 Uiso calc R 1
C C23 0.1343(2) 1.28210(13) 0.01004(12) 0.0386(4) Uani d . 1
H H23A 0.2499 1.3070 0.0098 0.058 Uiso calc R 1
H H23B 0.0444 1.3296 0.0387 0.058 Uiso calc R 1
H H23C 0.1136 1.2950 -0.0639 0.058 Uiso calc R 1
C C24 -0.0517(2) 1.10931(17) 0.08184(13) 0.0458(4) Uani d . 1
H H24A -0.1431 1.1605 0.1051 0.069 Uiso calc R 1
H H24B -0.0581 1.0258 0.1321 0.069 Uiso calc R 1
H H24C -0.0689 1.1153 0.0092 0.069 Uiso calc R 1

loop_
_atom_site_aniso_label
_atom_site_aniso_U_11
_atom_site_aniso_U_22
_atom_site_aniso_U_33
_atom_site_aniso_U_12
_atom_site_aniso_U_13
_atom_site_aniso_U_23
O1 0.0307(5) 0.0248(5) 0.0223(5) -0.0003(4) -0.0047(4) -0.0096(4)
O2 0.0582(7) 0.0344(6) 0.0223(5) 0.0101(5) -0.0090(5) -0.0052(5)
O3 0.0245(4) 0.0238(4) 0.0226(5) -0.0039(3) -0.0061(4) -0.0049(4)
O4 0.0285(5) 0.0244(5) 0.0218(5) 0.0031(4) -0.0014(4) -0.0005(4)
O5 0.0451(6) 0.0234(5) 0.0360(6) -0.0064(4) -0.0066(4) -0.0080(4)
O6 0.0397(5) 0.0235(5) 0.0207(5) -0.0042(4) -0.0067(4) -0.0047(4)
C1 0.0232(6) 0.0285(7) 0.0181(6) -0.0020(5) -0.0023(5) -0.0064(5)
C2 0.0276(6) 0.0280(7) 0.0189(6) -0.0018(5) -0.0060(5) -0.0075(5)
C3 0.0206(6) 0.0192(6) 0.0246(6) 0.0003(5) -0.0034(5) -0.0077(5)
C4 0.0255(6) 0.0241(6) 0.0239(7) 0.0006(5) -0.0018(5) -0.0036(5)
C5 0.0238(6) 0.0252(7) 0.0341(8) -0.0028(5) 0.0012(5) -0.0024(6)
C6 0.0214(6) 0.0272(7) 0.0407(8) -0.0036(5) -0.0055(6) -0.0088(6)
C7 0.0248(6) 0.0235(6) 0.0281(7) 0.0001(5) -0.0068(5) -0.0078(5)
C8 0.0212(6) 0.0173(6) 0.0236(6) 0.0008(4) -0.0023(5) -0.0071(5)
C9 0.0229(6) 0.0245(6) 0.0196(6) -0.0039(5) -0.0037(5) -0.0085(5)
C10 0.0243(6) 0.0354(7) 0.0244(7) 0.0010(5) -0.0050(5) -0.0097(6)
C11 0.0215(6) 0.0561(9) 0.0304(7) -0.0012(6) -0.0013(5) -0.0131(7)
C12 0.0288(7) 0.0581(10) 0.0264(7) -0.0125(7) 0.0020(6) -0.0061(7)
C13 0.0331(7) 0.0362(8) 0.0245(7) -0.0080(6) -0.0037(6) -0.0021(6)
C14 0.0250(6) 0.0270(6) 0.0215(6) -0.0027(5) -0.0040(5) -0.0082(5)
C15 0.0355(7) 0.0203(6) 0.0234(7) 0.0032(5) -0.0056(5) -0.0024(5)
C16 0.0244(6) 0.0211(6) 0.0268(7) -0.0015(5) -0.0040(5) -0.0040(5)
C17 0.0370(7) 0.0250(7) 0.0348(8) -0.0033(6) -0.0037(6) -0.0155(6)
C18 0.1049(17) 0.0525(11) 0.0492(11) 0.0072(11) -0.0259(11) -0.0343(10)
C19 0.0529(10) 0.0426(9) 0.0859(15) -0.0215(8) 0.0172(10) -0.0317(10)
C20 0.0403(9) 0.0373(8) 0.0676(12) 0.0044(7) -0.0056(8) -0.0292(8)
C21 0.0412(8) 0.0321(7) 0.0215(7) -0.0085(6) -0.0057(6) -0.0083(6)
C22 0.0565(10) 0.0422(9) 0.0359(9) -0.0074(7) 0.0058(7) -0.0166(7)
C23 0.0557(9) 0.0333(8) 0.0239(7) -0.0079(7) -0.0098(6) -0.0041(6)
C24 0.0480(9) 0.0551(10) 0.0339(8) -0.0188(8) -0.0107(7) -0.0095(8)

loop_
_atom_type_symbol
_atom_type_description
_atom_type_scat_dispersion_real
_atom_type_scat_dispersion_imag
_atom_type_scat_source
C C 0.0033 0.0016 'International Tables Vol C Tables 4.2.6.8 and 6.1.1.4'
H H 0.0000 0.0000 'International Tables Vol C Tables 4.2.6.8 and 6.1.1.4'
O O 0.0106 0.0060 'International Tables Vol C Tables 4.2.6.8 and 6.1.1.4'

loop_
_geom_angle_atom_site_label_1
_geom_angle_atom_site_label_2
_geom_angle_atom_site_label_3
_geom_angle
C1 O1 C17 122.25(11)
C3 O3 C2 117.83(10)
C14 O4 C15 116.99(11)
C16 O6 C21 121.03(10)
O2 C1 O1 126.99(13)
O2 C1 C2 120.93(12)
O1 C1 C2 112.04(11)
O3 C2 C1 115.22(10)
O3 C2 H2A 108.5
C1 C2 H2A 108.5
O3 C2 H2B 108.5
C1 C2 H2B 108.5
H2A C2 H2B 107.5
O3 C3 C4 122.53(11)
O3 C3 C8 116.03(11)
C4 C3 C8 121.43(11)
C5 C4 C3 119.31(12)
C5 C4 H4A 120.3
C3 C4 H4A 120.3
C6 C5 C4 120.34(12)
C6 C5 H5A 119.8
C4 C5 H5A 119.8
C5 C6 C7 119.79(12)
C5 C6 H6A 120.1
C7 C6 H6A 120.1
C6 C7 C8 121.50(12)
C6 C7 H7A 119.2
C8 C7 H7A 119.2
C7 C8 C3 117.62(12)
C7 C8 C9 120.83(11)
C3 C8 C9 121.45(11)
C10 C9 C14 117.97(12)
C10 C9 C8 119.72(11)
C14 C9 C8 122.25(11)
C11 C10 C9 121.56(13)
C11 C10 H10A 119.2
C9 C10 H10A 119.2
C12 C11 C10 119.28(14)
C12 C11 H11A 120.4
C10 C11 H11A 120.4
C11 C12 C13 120.73(13)
C11 C12 H12A 119.6
C13 C12 H12A 119.6
C12 C13 C14 119.66(13)
C12 C13 H13A 120.2
C14 C13 H13A 120.2
O4 C14 C13 123.23(12)
O4 C14 C9 115.98(11)
C13 C14 C9 120.78(12)
O4 C15 C16 111.40(11)
O4 C15 H15A 109.3
C16 C15 H15A 109.3
O4 C15 H15B 109.3
C16 C15 H15B 109.3
H15A C15 H15B 108.0
O5 C16 O6 125.86(13)
O5 C16 C15 123.97(12)
O6 C16 C15 110.14(11)
O1 C17 C20 109.60(11)
O1 C17 C18 102.02(12)
C20 C17 C18 111.65(15)
O1 C17 C19 109.59(12)
C20 C17 C19 112.56(14)
C18 C17 C19 110.90(16)
C17 C18 H18A 109.5
C17 C18 H18B 109.5
H18A C18 H18B 109.5
C17 C18 H18C 109.5
H18A C18 H18C 109.5
H18B C18 H18C 109.5
C17 C19 H19A 109.5
C17 C19 H19B 109.5
H19A C19 H19B 109.5
C17 C19 H19C 109.5
H19A C19 H19C 109.5
H19B C19 H19C 109.5
C17 C20 H20A 109.5
C17 C20 H20B 109.5
H20A C20 H20B 109.5
C17 C20 H20C 109.5
H20A C20 H20C 109.5
H20B C20 H20C 109.5
O6 C21 C23 102.98(11)
O6 C21 C22 109.69(12)
C23 C21 C22 110.79(13)
O6 C21 C24 109.62(12)
C23 C21 C24 110.38(13)
C22 C21 C24 112.92(13)
C21 C22 H22A 109.5
C21 C22 H22B 109.5
H22A C22 H22B 109.5
C21 C22 H22C 109.5
H22A C22 H22C 109.5
H22B C22 H22C 109.5
C21 C23 H23A 109.5
C21 C23 H23B 109.5
H23A C23 H23B 109.5
C21 C23 H23C 109.5
H23A C23 H23C 109.5
H23B C23 H23C 109.5
C21 C24 H24A 109.5
C21 C24 H24B 109.5
H24A C24 H24B 109.5
C21 C24 H24C 109.5
H24A C24 H24C 109.5
H24B C24 H24C 109.5

loop_
_geom_bond_atom_site_label_1
_geom_bond_atom_site_label_2
_geom_bond_distance
O1 C1 1.3247(16)
O1 C17 1.4921(16)
O2 C1 1.2044(17)
O3 C3 1.3811(15)
O3 C2 1.4180(16)
O4 C14 1.3805(16)
O4 C15 1.4183(16)
O5 C16 1.2038(16)
O6 C16 1.3407(17)
O6 C21 1.4839(16)
C1 C2 1.5196(18)
C2 H2A 0.9900
C2 H2B 0.9900
C3 C4 1.3939(19)
C3 C8 1.4006(18)
C4 C5 1.3910(19)
C4 H4A 0.9500
C5 C6 1.380(2)
C5 H5A 0.9500
C6 C7 1.391(2)
C6 H6A 0.9500
C7 C8 1.3938(17)
C7 H7A 0.9500
C8 C9 1.4950(18)
C9 C10 1.3966(19)
C9 C14 1.3967(19)
C10 C11 1.389(2)
C10 H10A 0.9500
C11 C12 1.377(2)
C11 H11A 0.9500
C12 C13 1.386(2)
C12 H12A 0.9500
C13 C14 1.3924(19)
C13 H13A 0.9500
C15 C16 1.5168(19)
C15 H15A 0.9900
C15 H15B 0.9900
C17 C20 1.507(2)
C17 C18 1.511(2)
C17 C19 1.513(2)
C18 H18A 0.9800
C18 H18B 0.9800
C18 H18C 0.9800
C19 H19A 0.9800
C19 H19B 0.9800
C19 H19C 0.9800
C20 H20A 0.9800
C20 H20B 0.9800
C20 H20C 0.9800
C21 C23 1.517(2)
C21 C22 1.518(2)
C21 C24 1.520(2)
C22 H22A 0.9800
C22 H22B 0.9800
C22 H22C 0.9800
C23 H23A 0.9800
C23 H23B 0.9800
C23 H23C 0.9800
C24 H24A 0.9800
C24 H24B 0.9800
C24 H24C 0.9800

loop_
_geom_hbond_atom_site_label_D
_geom_hbond_atom_site_label_H
_geom_hbond_atom_site_label_A
_geom_hbond_site_symmetry_A
_geom_hbond_distance_DH
_geom_hbond_distance_HA
_geom_hbond_distance_DA
_geom_hbond_angle_DHA
C2 H2A O2 2_667 0.99 2.513 3.482(2) 166.4
C20 H20C O5 2_666 0.98 2.470 3.414(2) 161.7

loop_
_geom_torsion_atom_site_label_1
_geom_torsion_atom_site_label_2
_geom_torsion_atom_site_label_3
_geom_torsion_atom_site_label_4
_geom_torsion
_geom_torsion_publ_flag
C17 O1 C1 O2 5.8(2) ?
C17 O1 C1 C2 -176.69(10) ?
C3 O3 C2 C1 63.42(14) ?
O2 C1 C2 O3 -168.21(12) ?
O1 C1 C2 O3 14.12(15) ?
C2 O3 C3 C4 20.01(17) ?
C2 O3 C3 C8 -160.90(11) ?
O3 C3 C4 C5 179.27(12) ?
C8 C3 C4 C5 0.22(19) ?
C3 C4 C5 C6 -1.2(2) ?
C4 C5 C6 C7 0.8(2) ?
C5 C6 C7 C8 0.5(2) ?
C6 C7 C8 C3 -1.45(19) ?
C6 C7 C8 C9 174.84(12) ?
O3 C3 C8 C7 -178.03(11) ?
C4 C3 C8 C7 1.08(18) ?
O3 C3 C8 C9 5.71(17) ?
C4 C3 C8 C9 -175.19(11) ?
C7 C8 C9 C10 -125.19(13) ?
C3 C8 C9 C10 50.96(17) y
C7 C8 C9 C14 52.05(17) ?
C3 C8 C9 C14 -131.80(13) ?
C14 C9 C10 C11 0.54(19) ?
C8 C9 C10 C11 177.90(12) ?
C9 C10 C11 C12 0.5(2) ?
C10 C11 C12 C13 -1.0(2) ?
C11 C12 C13 C14 0.4(2) ?
C15 O4 C14 C13 9.65(18) ?
C15 O4 C14 C9 -171.68(11) ?
C12 C13 C14 O4 179.23(13) ?
C12 C13 C14 C9 0.6(2) ?
C10 C9 C14 O4 -179.80(11) ?
C8 C9 C14 O4 2.91(17) ?
C10 C9 C14 C13 -1.10(19) ?
C8 C9 C14 C13 -178.39(12) ?
C14 O4 C15 C16 67.83(14) ?
C21 O6 C16 O5 1.3(2) ?
C21 O6 C16 C15 -176.87(11) ?
O4 C15 C16 O5 21.25(18) ?
O4 C15 C16 O6 -160.51(11) ?
C1 O1 C17 C20 -66.57(16) ?
C1 O1 C17 C18 174.98(14) ?
C1 O1 C17 C19 57.41(17) ?
C16 O6 C21 C23 -179.93(12) ?
C16 O6 C21 C22 -61.94(16) ?
C16 O6 C21 C24 62.58(17) ?

loop_
_cod_related_entry_id
_cod_related_entry_database
_cod_related_entry_code
1 ChemSpider 24740336
